data_2207215
loop_
_publ_author_name
'Vr\'abel, Viktor'
'Fronc, Marek'
'Svoboda, Ingrid'
'Marchal\'in, \<Stefan'
'Baumlov\'a, Barbora'

_publ_section_title
;Diethyl
 2,6-dimethyl-4-[5-(4-nitrophenyl)-2-furyl]-1,4-dihydropyridine-3,5-dicarboxylate
;
_journal_coeditor_code ER6024
_journal_issue 11
_journal_name_full 'Acta Crystallographica Section E'
_journal_page_first o3592
_journal_page_last o3594
_journal_paper_doi 10.1107/S1600536805031430
_journal_volume 61
_journal_year 2005
_chemical_formula_iupac 'C23 H24 N2 O7'
_chemical_formula_moiety 'C23 H24 N2 O7'
_chemical_formula_sum 'C23 H24 N2 O7'
_chemical_formula_weight 440.44
_chemical_name_systematic
;
Diethyl
2,6-dimethyl-4-[5-(4-nitrophenyl)-2-furyl]-1,4-dihydropyridine-3,5-
dicarboxylate
;
_space_group_IT_number 29
_symmetry_cell_setting orthorhombic
_symmetry_space_group_name_Hall 'P 2c -2ac'
_symmetry_space_group_name_H-M 'P c a 21'
_atom_sites_solution_hydrogens geom
_atom_sites_solution_primary direct
_atom_sites_solution_secondary difmap
_audit_creation_method SHELXL-97
_cell_angle_alpha 90.00
_cell_angle_beta 90.00
_cell_angle_gamma 90.00
_cell_formula_units_Z 4
_cell_length_a 12.940(2)
_cell_length_b 8.1430(10)
_cell_length_c 20.114(2)
_cell_measurement_reflns_used 2029
_cell_measurement_temperature 300(2)
_cell_measurement_theta_max 19.10
_cell_measurement_theta_min 4.50
_cell_volume 2119.4(5)
_computing_cell_refinement
;
CrysAlis CCD
;
_computing_data_collection
;
CrysAlis CCD (Oxford Diffraction, 2002)
;
_computing_data_reduction
;
CrysAlis RED (Oxford Diffraction, 2002)
;
_computing_molecular_graphics 'ORTEP-3 for Windows (Farrugia, 1997)'
_computing_publication_material SHELXL97
_computing_structure_refinement 'SHELXL97 (Sheldrick, 1997)'
_computing_structure_solution 'SHELXS97 (Sheldrick, 1997)'
_diffrn_ambient_temperature 300(2)
_diffrn_measured_fraction_theta_full 0.995
_diffrn_measured_fraction_theta_max 0.995
_diffrn_measurement_device_type 'Oxford Diffraction Xcalibur CCD'
_diffrn_measurement_method 'area detector \w and \f'
_diffrn_radiation_monochromator graphite
_diffrn_radiation_source 'fine-focus sealed tube'
_diffrn_radiation_type MoK\a
_diffrn_radiation_wavelength 0.71073
_diffrn_reflns_av_R_equivalents 0.0589
_diffrn_reflns_av_sigmaI/netI 0.0372
_diffrn_reflns_limit_h_max 11
_diffrn_reflns_limit_h_min -16
_diffrn_reflns_limit_k_max 10
_diffrn_reflns_limit_k_min -10
_diffrn_reflns_limit_l_max 25
_diffrn_reflns_limit_l_min -25
_diffrn_reflns_number 13748
_diffrn_reflns_theta_full 26.37
_diffrn_reflns_theta_max 26.37
_diffrn_reflns_theta_min 4.15
_diffrn_standards_decay_% 0
_diffrn_standards_number 0
_exptl_absorpt_coefficient_mu 0.103
_exptl_absorpt_correction_type none
_exptl_crystal_colour yellow
_exptl_crystal_density_diffrn 1.380
_exptl_crystal_density_method 'not measured'
_exptl_crystal_description needle
_exptl_crystal_F_000 928
_exptl_crystal_size_max 0.50
_exptl_crystal_size_mid 0.25
_exptl_crystal_size_min 0.15
_refine_diff_density_max 0.416
_refine_diff_density_min -0.504
_refine_ls_abs_structure_details rm
_refine_ls_extinction_method none
_refine_ls_goodness_of_fit_ref 1.002
_refine_ls_hydrogen_treatment constr
_refine_ls_matrix_type full
_refine_ls_number_parameters 286
_refine_ls_number_reflns 2222
_refine_ls_number_restraints 3
_refine_ls_restrained_S_all 1.029
_refine_ls_R_factor_all 0.0831
_refine_ls_R_factor_gt 0.0636
_refine_ls_shift/su_max 0.004
_refine_ls_shift/su_mean 0.000
_refine_ls_structure_factor_coef Fsqd
_refine_ls_weighting_details 'calc w = 1/[\s^2^(Fo^2^)+(0.1339P)^2^] where P = (Fo^2^+2Fc^2^)/3'
_refine_ls_weighting_scheme calc
_refine_ls_wR_factor_gt 0.1697
_refine_ls_wR_factor_ref 0.1862
_reflns_number_gt 1615
_reflns_number_total 2222
_reflns_threshold_expression I>2\s(I)
_cod_data_source_file er6024.cif
_cod_data_source_block I
_cod_database_code 2207215
_cod_database_fobs_code 2207215

loop_
_symmetry_equiv_pos_as_xyz
'x, y, z'
'-x, -y, z+1/2'
'-x+1/2, y, z+1/2'
'x+1/2, -y, z'

loop_
_atom_site_label
_atom_site_fract_x
_atom_site_fract_y
_atom_site_fract_z
_atom_site_U_iso_or_equiv
_atom_site_adp_type
_atom_site_calc_flag
_atom_site_refinement_flags
_atom_site_occupancy
_atom_site_type_symbol
C2 -0.0022(4) 0.9705(6) 0.8295(3) 0.0487(11) Uani d . 1 C
C3 0.0861(4) 1.0382(6) 0.8495(2) 0.0446(10) Uani d . 1 C
C4 0.1394(4) 0.9737(6) 0.9109(2) 0.0454(10) Uani d . 1 C
H4 0.1744 1.0667 0.9321 0.054 Uiso calc R 1 H
C5 0.0627(4) 0.9075(7) 0.9598(3) 0.0540(12) Uani d . 1 C
C6 -0.0281(4) 0.8476(6) 0.9365(3) 0.0517(12) Uani d . 1 C
C7 0.2205(3) 0.8546(6) 0.8907(2) 0.0446(10) Uani d . 1 C
C8 0.2294(4) 0.7571(7) 0.8377(3) 0.0626(14) Uani d . 1 C
H8 0.1840 0.7489 0.8020 0.075 Uiso calc R 1 H
C9 0.3215(4) 0.6698(7) 0.8473(3) 0.0586(13) Uani d . 1 C
H9 0.3495 0.5927 0.8183 0.070 Uiso calc R 1 H
C10 0.3623(3) 0.7172(6) 0.9059(3) 0.0468(10) Uani d . 1 C
C12 0.4504(4) 0.6726(5) 0.9462(3) 0.0472(11) Uani d . 1 C
C13 0.5256(4) 0.5706(6) 0.9217(3) 0.0569(13) Uani d . 1 C
H13 0.5221 0.5353 0.8778 0.068 Uiso calc R 1 H
C14 0.6050(4) 0.5206(7) 0.9605(3) 0.0639(15) Uani d . 1 C
H14 0.6555 0.4509 0.9435 0.077 Uiso calc R 1 H
C15 0.6103(4) 0.5737(6) 1.0253(3) 0.0576(14) Uani d . 1 C
C16 0.5376(4) 0.6788(7) 1.0503(3) 0.0641(15) Uani d . 1 C
H16 0.5417 0.7162 1.0939 0.077 Uiso calc R 1 H
C17 0.4591(4) 0.7274(6) 1.0097(3) 0.0567(13) Uani d . 1 C
H17 0.4100 0.8004 1.0260 0.068 Uiso calc R 1 H
C21 -0.0569(4) 0.9941(8) 0.7637(3) 0.0635(14) Uani d . 1 C
H21A -0.0738 1.1080 0.7580 0.076 Uiso calc R 1 H
H21B -0.1191 0.9299 0.7631 0.076 Uiso calc R 1 H
H21C -0.0124 0.9593 0.7282 0.076 Uiso calc R 1 H
C31 0.1426(4) 1.1659(6) 0.8159(3) 0.0511(12) Uani d . 1 C
C32 0.1400(5) 1.3689(9) 0.7359(4) 0.088(2) Uani d D 1 C
H32A 0.1931 1.3223 0.7075 0.105 Uiso calc R 1 H
H32B 0.1724 1.4440 0.7669 0.105 Uiso calc R 1 H
C33 0.0616(7) 1.4560(12) 0.6953(5) 0.124(4) Uani d D 1 C
H33A 0.0316 1.3810 0.6639 0.149 Uiso calc R 1 H
H33B 0.0939 1.5450 0.6718 0.149 Uiso calc R 1 H
H33C 0.0085 1.4986 0.7238 0.149 Uiso calc R 1 H
C51 0.0849(5) 0.9072(9) 1.0306(3) 0.0728(18) Uani d . 1 C
C52 0.1900(8) 1.012(2) 1.1124(4) 0.174(7) Uani d D 1 C
H52A 0.1316 0.9719 1.1378 0.209 Uiso calc R 1 H
H52B 0.1925 1.1308 1.1173 0.209 Uiso calc R 1 H
C53 0.2844(4) 0.9411(7) 1.1379(3) 0.197(8) Uani d D 1 C
H53A 0.2901 0.9641 1.1846 0.236 Uiso calc R 1 H
H53B 0.3425 0.9874 1.1149 0.236 Uiso calc R 1 H
H53C 0.2832 0.8244 1.1311 0.236 Uiso calc R 1 H
C61 -0.1069(4) 0.7616(7) 0.9757(3) 0.0709(16) Uani d R 1 C
H61A -0.0772 0.6651 0.9953 0.085 Uiso calc R 1 H
H61B -0.1633 0.7307 0.9474 0.085 Uiso calc R 1 H
H61C -0.1318 0.8329 1.0102 0.085 Uiso calc R 1 H
N1 -0.0497(3) 0.8622(5) 0.8702(2) 0.0544(10) Uani d . 1 N
H1 -0.0961 0.7989 0.8535 0.065 Uiso calc R 1 H
N15 0.6922(4) 0.5165(7) 1.0683(4) 0.0804(17) Uani d . 1 N
O11 0.2994(2) 0.8319(4) 0.93239(17) 0.0457(8) Uani d . 1 O
O15 0.7581(4) 0.4352(7) 1.0465(4) 0.115(2) Uani d . 1 O
O16 0.6860(5) 0.5505(9) 1.1282(4) 0.123(2) Uani d . 1 O
O31 0.0870(3) 1.2428(5) 0.7706(2) 0.0651(10) Uani d . 1 O
O32 0.2294(3) 1.2048(5) 0.8288(2) 0.0672(11) Uani d . 1 O
O51 0.1766(4) 0.9719(7) 1.0446(2) 0.0816(14) Uani d . 1 O
O52 0.0285(5) 0.8658(11) 1.0740(3) 0.129(2) Uani d . 1 O

loop_
_atom_site_aniso_label
_atom_site_aniso_U_11
_atom_site_aniso_U_22
_atom_site_aniso_U_33
_atom_site_aniso_U_12
_atom_site_aniso_U_13
_atom_site_aniso_U_23
C2 0.044(2) 0.055(3) 0.047(2) 0.007(2) -0.003(2) 0.004(2)
C3 0.045(2) 0.047(2) 0.042(2) 0.0070(19) 0.001(2) 0.0008(19)
C4 0.045(2) 0.047(2) 0.044(3) 0.0029(18) -0.001(2) -0.002(2)
C5 0.053(3) 0.056(3) 0.053(3) 0.015(2) 0.004(2) 0.006(2)
C6 0.048(3) 0.055(3) 0.052(3) 0.007(2) 0.004(2) 0.005(2)
C7 0.043(2) 0.048(2) 0.043(2) 0.0022(18) 0.001(2) 0.002(2)
C8 0.059(3) 0.068(3) 0.060(3) 0.005(2) -0.011(3) -0.014(3)
C9 0.063(3) 0.057(3) 0.056(3) 0.011(2) 0.008(3) -0.005(2)
C10 0.043(2) 0.046(2) 0.052(3) 0.0060(18) 0.005(2) 0.002(2)
C12 0.046(2) 0.041(2) 0.055(3) 0.0023(18) 0.004(2) 0.002(2)
C13 0.059(3) 0.058(3) 0.054(3) 0.012(2) 0.007(2) 0.001(2)
C14 0.049(3) 0.063(3) 0.079(4) 0.016(2) 0.008(3) 0.003(3)
C15 0.042(2) 0.051(3) 0.080(4) 0.002(2) -0.011(3) 0.006(3)
C16 0.053(3) 0.066(3) 0.074(4) 0.003(3) -0.004(3) -0.013(3)
C17 0.043(2) 0.050(3) 0.077(4) 0.009(2) -0.004(2) -0.012(3)
C21 0.057(3) 0.085(4) 0.049(3) 0.000(3) -0.012(3) 0.004(3)
C31 0.046(3) 0.055(3) 0.052(3) 0.011(2) 0.004(2) 0.002(2)
C32 0.083(4) 0.085(5) 0.095(5) 0.000(4) 0.016(4) 0.040(4)
C33 0.129(7) 0.117(6) 0.126(8) 0.009(5) 0.014(6) 0.068(6)
C51 0.069(4) 0.102(5) 0.048(3) 0.027(3) 0.009(3) 0.011(3)
C52 0.139(9) 0.33(2) 0.050(5) 0.041(9) -0.029(5) -0.050(8)
C53 0.152(11) 0.37(2) 0.069(6) 0.051(12) -0.021(7) -0.065(10)
C61 0.059(3) 0.079(4) 0.075(4) 0.005(3) 0.015(3) 0.017(3)
N1 0.049(2) 0.056(2) 0.059(3) -0.0051(18) -0.0060(19) 0.000(2)
N15 0.060(3) 0.074(3) 0.107(5) 0.011(3) -0.018(3) 0.008(3)
O11 0.0436(16) 0.0461(16) 0.0474(17) 0.0059(13) -0.0022(15) -0.0013(14)
O15 0.079(3) 0.124(4) 0.140(5) 0.059(3) -0.005(3) 0.010(4)
O16 0.107(4) 0.143(5) 0.120(5) 0.039(3) -0.054(4) -0.023(4)
O31 0.060(2) 0.075(2) 0.061(2) -0.0042(18) -0.0057(18) 0.0229(19)
O32 0.044(2) 0.071(2) 0.086(3) -0.0043(16) -0.0032(19) 0.015(2)
O51 0.071(3) 0.134(4) 0.039(2) 0.026(3) -0.0102(18) -0.010(2)
O52 0.113(4) 0.216(8) 0.060(3) -0.019(5) 0.014(3) 0.037(4)

loop_
_atom_type_symbol
_atom_type_description
_atom_type_scat_dispersion_real
_atom_type_scat_dispersion_imag
_atom_type_scat_source
C C 0.0033 0.0000 'International Tables Vol C Tables 4.2.6.8 and 6.1.1.4'
H H 0.0000 0.0000 'International Tables Vol C Tables 4.2.6.8 and 6.1.1.4'
N N 0.0061 0.0000 'International Tables Vol C Tables 4.2.6.8 and 6.1.1.4'
O O 0.0106 0.0000 'International Tables Vol C Tables 4.2.6.8 and 6.1.1.4'

loop_
_geom_angle_atom_site_label_1
_geom_angle_atom_site_label_2
_geom_angle_atom_site_label_3
_geom_angle
_geom_angle_publ_flag
C3 C2 N1 118.6(5) y
C3 C2 C21 127.8(5) ?
N1 C2 C21 113.6(4) ?
C2 C3 C31 126.4(4) ?
C2 C3 C4 119.7(4) y
C31 C3 C4 113.8(4) ?
C7 C4 C5 114.4(4) ?
C7 C4 C3 109.1(4) y
C5 C4 C3 111.1(4) ?
C7 C4 H4 107.3 ?
C5 C4 H4 107.3 ?
C3 C4 H4 107.3 ?
C6 C5 C51 120.6(5) ?
C6 C5 C4 118.5(5) ?
C51 C5 C4 120.9(5) ?
C5 C6 N1 118.8(5) ?
C5 C6 C61 126.0(5) ?
N1 C6 C61 115.1(5) ?
C8 C7 O11 110.7(4) ?
C8 C7 C4 131.9(5) ?
O11 C7 C4 117.3(4) ?
C7 C8 C9 105.4(5) ?
C7 C8 H8 127.3 ?
C9 C8 H8 127.3 ?
C10 C9 C8 107.9(5) ?
C10 C9 H9 126.0 ?
C8 C9 H9 126.0 ?
O11 C10 C9 107.9(4) ?
O11 C10 C12 115.4(4) ?
C9 C10 C12 136.7(5) ?
C17 C12 C13 118.5(5) ?
C17 C12 C10 120.7(4) ?
C13 C12 C10 120.7(5) ?
C14 C13 C12 120.9(5) ?
C14 C13 H13 119.5 ?
C12 C13 H13 119.5 ?
C13 C14 C15 119.3(5) ?
C13 C14 H14 120.3 ?
C15 C14 H14 120.3 ?
C16 C15 C14 120.7(5) ?
C16 C15 N15 119.2(6) ?
C14 C15 N15 120.1(5) ?
C17 C16 C15 118.3(6) ?
C17 C16 H16 120.8 ?
C15 C16 H16 120.8 ?
C12 C17 C16 122.1(5) ?
C12 C17 H17 119.0 ?
C16 C17 H17 119.0 ?
C2 C21 H21A 109.5 ?
C2 C21 H21B 109.5 ?
H21A C21 H21B 109.5 ?
C2 C21 H21C 109.5 ?
H21A C21 H21C 109.5 ?
H21B C21 H21C 109.5 ?
O32 C31 O31 122.5(5) y
O32 C31 C3 124.5(5) ?
O31 C31 C3 113.0(4) ?
O31 C32 C33 106.6(5) ?
O31 C32 H32A 110.4 ?
C33 C32 H32A 110.4 ?
O31 C32 H32B 110.4 ?
C33 C32 H32B 110.4 ?
H32A C32 H32B 108.6 ?
C32 C33 H33A 109.5 ?
C32 C33 H33B 109.5 ?
H33A C33 H33B 109.5 ?
C32 C33 H33C 109.5 ?
H33A C33 H33C 109.5 ?
H33B C33 H33C 109.5 ?
O52 C51 O51 120.5(6) y
O52 C51 C5 126.9(7) ?
O51 C51 C5 112.5(5) ?
O51 C52 C53 110.6(7) ?
O51 C52 H52A 109.5 ?
C53 C52 H52A 109.5 ?
O51 C52 H52B 109.5 ?
C53 C52 H52B 109.5 ?
H52A C52 H52B 108.1 ?
C52 C53 H53A 109.5 ?
C52 C53 H53B 109.5 ?
H53A C53 H53B 109.5 ?
C52 C53 H53C 109.5 ?
H53A C53 H53C 109.5 ?
H53B C53 H53C 109.5 ?
C6 C61 H61A 109.5 ?
C6 C61 H61B 109.5 ?
H61A C61 H61B 109.5 ?
C6 C61 H61C 109.5 ?
H61A C61 H61C 109.5 ?
H61B C61 H61C 109.5 ?
C2 N1 C6 123.7(5) y
C2 N1 H1 118.2 ?
C6 N1 H1 118.2 ?
O15 N15 O16 122.6(6) y
O15 N15 C15 119.8(7) ?
O16 N15 C15 117.5(6) ?
C7 O11 C10 108.0(4) y
C31 O31 C32 114.8(4) ?
C51 O51 C52 113.9(7) ?

loop_
_geom_bond_atom_site_label_1
_geom_bond_atom_site_label_2
_geom_bond_distance
_geom_bond_publ_flag
C2 C3 1.331(7) y
C2 N1 1.351(7) y
C2 C21 1.513(7) ?
C3 C31 1.440(7) ?
C3 C4 1.509(6) ?
C4 C7 1.486(7) y
C4 C5 1.498(7) ?
C4 H4 0.9800 ?
C5 C6 1.356(7) y
C5 C51 1.453(8) ?
C6 N1 1.368(7) ?
C6 C61 1.467(8) ?
C7 C8 1.333(7) y
C7 O11 1.335(5) ?
C8 C9 1.401(8) y
C8 H8 0.9300 ?
C9 C10 1.349(8) ?
C9 H9 0.9300 ?
C10 O11 1.349(5) ?
C10 C12 1.444(7) y
C12 C17 1.358(7) ?
C12 C13 1.372(7) ?
C13 C14 1.352(8) ?
C13 H13 0.9300 ?
C14 C15 1.377(9) ?
C14 H14 0.9300 ?
C15 C16 1.367(8) ?
C15 N15 1.444(7) y
C16 C17 1.362(8) ?
C16 H16 0.9300 ?
C17 H17 0.9300 ?
C21 H21A 0.9600 ?
C21 H21B 0.9600 ?
C21 H21C 0.9600 ?
C31 O32 1.196(6) ?
C31 O31 1.319(6) ?
C32 O31 1.418(7) ?
C32 C33 1.484(5) y
C32 H32A 0.9700 ?
C32 H32B 0.9700 ?
C33 H33A 0.9600 ?
C33 H33B 0.9600 ?
C33 H33C 0.9600 ?
C51 O52 1.187(8) ?
C51 O51 1.328(8) ?
C52 O51 1.414(9) ?
C52 C53 1.447(5) y
C52 H52A 0.9700 ?
C52 H52B 0.9700 ?
C53 H53A 0.9600 ?
C53 H53B 0.9600 ?
C53 H53C 0.9600 ?
C61 H61A 0.9600 ?
C61 H61B 0.9600 ?
C61 H61C 0.9600 ?
N1 H1 0.8600 ?
N15 O15 1.165(8) ?
N15 O16 1.239(10) ?

loop_
_geom_hbond_atom_site_label_D
_geom_hbond_atom_site_label_H
_geom_hbond_atom_site_label_A
_geom_hbond_site_symmetry_A
_geom_hbond_distance_DH
_geom_hbond_distance_HA
_geom_hbond_distance_DA
_geom_hbond_angle_DHA
N1 H1 O32 4_475 0.86 2.31 3.027(6) 141

loop_
_geom_torsion_atom_site_label_1
_geom_torsion_atom_site_label_2
_geom_torsion_atom_site_label_3
_geom_torsion_atom_site_label_4
_geom_torsion
_geom_torsion_publ_flag
N1 C2 C3 C31 -174.1(5) ?
C21 C2 C3 C31 8.6(8) ?
N1 C2 C3 C4 9.8(7) ?
C21 C2 C3 C4 -167.5(5) ?
C2 C3 C4 C7 96.4(5) y
C31 C3 C4 C7 -80.2(5) ?
C2 C3 C4 C5 -30.6(6) ?
C31 C3 C4 C5 152.8(4) ?
C7 C4 C5 C6 -96.2(5) y
C3 C4 C5 C6 27.8(6) ?
C7 C4 C5 C51 83.8(6) ?
C3 C4 C5 C51 -152.2(5) ?
C51 C5 C6 N1 174.8(5) ?
C4 C5 C6 N1 -5.3(7) ?
C51 C5 C6 C61 -7.3(9) ?
C4 C5 C6 C61 172.6(5) ?
C5 C4 C7 C8 97.8(7) ?
C3 C4 C7 C8 -27.3(8) ?
C5 C4 C7 O11 -79.7(5) ?
C3 C4 C7 O11 155.2(4) ?
O11 C7 C8 C9 -0.9(6) ?
C4 C7 C8 C9 -178.5(5) ?
C7 C8 C9 C10 1.0(6) ?
C8 C9 C10 O11 -0.8(6) ?
C8 C9 C10 C12 176.4(5) ?
O11 C10 C12 C17 8.7(7) ?
C9 C10 C12 C17 -168.4(6) ?
O11 C10 C12 C13 -173.0(4) ?
C9 C10 C12 C13 10.0(9) y
C17 C12 C13 C14 2.4(8) ?
C10 C12 C13 C14 -176.0(5) ?
C12 C13 C14 C15 -0.4(8) ?
C13 C14 C15 C16 -1.4(8) ?
C13 C14 C15 N15 177.6(5) ?
C14 C15 C16 C17 1.0(8) ?
N15 C15 C16 C17 -178.0(5) ?
C13 C12 C17 C16 -2.8(8) ?
C10 C12 C17 C16 175.6(5) ?
C15 C16 C17 C12 1.1(8) ?
C2 C3 C31 O32 -166.8(5) y
C4 C3 C31 O32 9.5(7) y
C2 C3 C31 O31 16.1(7) y
C4 C3 C31 O31 -167.6(4) y
C6 C5 C51 O52 -4.1(12) y
C4 C5 C51 O52 176.0(8) y
C6 C5 C51 O51 -179.3(5) y
C4 C5 C51 O51 0.8(8) ?
C3 C2 N1 C6 17.0(7) ?
C21 C2 N1 C6 -165.3(5) ?
C5 C6 N1 C2 -19.4(8) ?
C61 C6 N1 C2 162.4(5) ?
C16 C15 N15 O15 -175.3(6) y
C14 C15 N15 O15 5.8(9) ?
C16 C15 N15 O16 8.2(9) y
C14 C15 N15 O16 -170.7(7) ?
C8 C7 O11 C10 0.4(5) ?
C4 C7 O11 C10 178.4(4) ?
C9 C10 O11 C7 0.2(5) ?
C12 C10 O11 C7 -177.6(4) ?
O32 C31 O31 C32 3.3(8) ?
C3 C31 O31 C32 -179.5(5) ?
C33 C32 O31 C31 -171.6(6) ?
O52 C51 O51 C52 -10.9(12) ?
C5 C51 O51 C52 164.6(7) ?
C53 C52 O51 C51 128.0(10) ?

loop_
_cod_related_entry_id
_cod_related_entry_database
_cod_related_entry_code
1 ChemSpider 1030155
